data_2016495
loop_
_publ_author_name
'Brahma, Sanjaya'
'Sachin, H. P.'
'Shivashankar, S. A.'
'Narasimhamurthy, T.'
'Rathore, R. S.'

_publ_section_title
;
 Adducts of bis(acetylacetonato)zinc(II) with 1,10-phenanthroline and
 2,2'-bipyridine
;
_journal_coeditor_code GG3140
_journal_issue 3
_journal_name_full 'Acta Crystallographica Section C'
_journal_page_first m140
_journal_page_last m143
_journal_paper_doi 10.1107/S0108270108003818
_journal_volume 64
_journal_year 2008
_chemical_formula_iupac '[Zn (C5 H7 O2)2 (C10 H8 N2)]'
_chemical_formula_moiety 'C20 H22 N2 O4 Zn'
_chemical_formula_sum 'C20 H22 N2 O4 Zn'
_chemical_formula_weight 419.77
_chemical_melting_point 503
_chemical_name_systematic
;
bis(acetylacetonato-\k^2^O,O')(2,2'-bipyridine-\k^2^N,N')zinc(II)
;
_space_group_IT_number 19
_symmetry_cell_setting orthorhombic
_symmetry_space_group_name_Hall 'P 2ac 2ab'
_symmetry_space_group_name_H-M 'P 21 21 21'
_atom_sites_solution_hydrogens geom
_atom_sites_solution_primary direct
_atom_sites_solution_secondary difmap
_cell_angle_alpha 90.00
_cell_angle_beta 90.00
_cell_angle_gamma 90.00
_cell_formula_units_Z 4
_cell_length_a 8.1594(3)
_cell_length_b 15.3466(6)
_cell_length_c 15.5582(6)
_cell_measurement_reflns_used 8341
_cell_measurement_temperature 110(2)
_cell_measurement_theta_max 28.02
_cell_measurement_theta_min 2.62
_cell_volume 1948.18(13)
_computing_cell_refinement 'SAINT-Plus (Bruker, 2003)'
_computing_data_collection 'SMART (Bruker, 2003)'
_computing_data_reduction 'SAINT-Plus (Bruker, 2003)'
_computing_molecular_graphics 'Diamond (Brandenburg & Berndt, 1999) and PLATON (Spek, 2003)'
_computing_publication_material 'SHELXL97 (Sheldrick, 2008) and PLATON (Spek, 2003)'
_computing_structure_refinement 'SHELXL97 (Sheldrick, 2008)'
_computing_structure_solution 'SHELXTL (Version 6.1; Sheldrick, 2008)'
_diffrn_ambient_temperature 110(2)
_diffrn_measured_fraction_theta_full 1.000
_diffrn_measured_fraction_theta_max 1.000
_diffrn_measurement_device_type 'Bruker SMART CCD area-detector'
_diffrn_measurement_method '\f and \w-scans'
_diffrn_radiation_monochromator graphite
_diffrn_radiation_source 'fine-focus sealed tube'
_diffrn_radiation_type MoK\a
_diffrn_radiation_wavelength 0.71073
_diffrn_reflns_av_R_equivalents 0.0259
_diffrn_reflns_av_sigmaI/netI 0.0328
_diffrn_reflns_limit_h_max 9
_diffrn_reflns_limit_h_min -10
_diffrn_reflns_limit_k_max 18
_diffrn_reflns_limit_k_min -18
_diffrn_reflns_limit_l_max 19
_diffrn_reflns_limit_l_min -19
_diffrn_reflns_number 15162
_diffrn_reflns_theta_full 25.00
_diffrn_reflns_theta_max 26.00
_diffrn_reflns_theta_min 1.86
_exptl_absorpt_coefficient_mu 1.288
_exptl_absorpt_correction_T_max 0.799
_exptl_absorpt_correction_T_min 0.737
_exptl_absorpt_correction_type multi-scan
_exptl_absorpt_process_details '(SADABS; Bruker, 2003)'
_exptl_crystal_colour 'light pink'
_exptl_crystal_density_diffrn 1.431
_exptl_crystal_density_method 'not measured'
_exptl_crystal_description plate
_exptl_crystal_F_000 872
_exptl_crystal_size_max 0.25
_exptl_crystal_size_mid 0.23
_exptl_crystal_size_min 0.18
_refine_diff_density_max 0.246
_refine_diff_density_min -0.168
_refine_ls_abs_structure_details 'Flack (1983), 1632 Friedel pairs'
_refine_ls_abs_structure_Flack 0.027(8)
_refine_ls_extinction_method none
_refine_ls_goodness_of_fit_ref 1.096
_refine_ls_hydrogen_treatment constr
_refine_ls_matrix_type full
_refine_ls_number_parameters 248
_refine_ls_number_reflns 3822
_refine_ls_number_restraints 0
_refine_ls_restrained_S_all 1.096
_refine_ls_R_factor_all 0.0240
_refine_ls_R_factor_gt 0.0224
_refine_ls_shift/su_max 0.001
_refine_ls_shift/su_mean 0.000
_refine_ls_structure_factor_coef Fsqd
_refine_ls_weighting_details 'w=1/[\s^2^(Fo^2^)+(0.0214P)^2^] where P=(Fo^2^+2Fc^2^)/3'
_refine_ls_weighting_scheme calc
_refine_ls_wR_factor_gt 0.0517
_refine_ls_wR_factor_ref 0.0525
_reflns_number_gt 3690
_reflns_number_total 3822
_reflns_threshold_expression I>2\s(I)
_cod_data_source_file gg3140.cif
_cod_data_source_block II
_cod_depositor_comments
;
The following automatic conversions were performed:
'_symmetry_cell_setting' value 'Orthorhombic' changed to 'orthorhombic'
according to '/home/saulius/struct/CIF-dictionaries/cif_core.dic'
dictionary named 'cif_core.dic' version 2.4.1 from 2010-06-29.

Automatic conversion script
Id: cif_fix_enum 1527 2010-12-29 10:47:43Z saulius 

The following automatic conversions were performed:

'_symmetry_cell_setting' value 'Orthorhombic' changed to
'orthorhombic' according to
/home/saulius/struct/CIF-dictionaries/cif_core.dic dictionary named
'cif_core.dic' version 2.4.1 from 2010-06-29.

Automatic conversion script
Id: cif_fix_values 1715 2011-07-08 13:25:40Z adriana 
;
_cod_database_code 2016495
_cod_database_fobs_code 2016495

loop_
_symmetry_equiv_pos_as_xyz
'x, y, z'
'-x+1/2, -y, z+1/2'
'x+1/2, -y+1/2, -z'
'-x, y+1/2, -z+1/2'

loop_
_atom_site_type_symbol
_atom_site_label
_atom_site_fract_x
_atom_site_fract_y
_atom_site_fract_z
_atom_site_U_iso_or_equiv
_atom_site_adp_type
_atom_site_calc_flag
_atom_site_refinement_flags
_atom_site_occupancy
Zn Zn1 0.71706(3) 0.608007(13) 0.196796(14) 0.01776(7) Uani d . 1
O O1 0.95077(16) 0.60929(10) 0.14546(9) 0.0256(3) Uani d . 1
O O2 0.73234(18) 0.47547(8) 0.20545(9) 0.0256(3) Uani d . 1
O O3 0.80033(17) 0.64553(8) 0.31557(8) 0.0245(3) Uani d . 1
O O4 0.48224(17) 0.59764(9) 0.24932(9) 0.0239(3) Uani d . 1
N N1 0.61829(19) 0.60529(11) 0.06548(9) 0.0179(3) Uani d . 1
N N2 0.6534(2) 0.74427(10) 0.16571(10) 0.0185(4) Uani d . 1
C C1 0.6216(3) 0.53525(13) 0.01494(13) 0.0228(5) Uani d . 1
H H1 0.6622 0.4833 0.0372 0.027 Uiso calc R 1
C C2 0.5671(3) 0.53631(14) -0.06934(14) 0.0253(5) Uani d . 1
H H2 0.5711 0.4864 -0.1031 0.030 Uiso calc R 1
C C3 0.5068(2) 0.61340(15) -0.10174(13) 0.0256(4) Uani d . 1
H H3 0.4672 0.6158 -0.1577 0.031 Uiso calc R 1
C C4 0.5052(3) 0.68679(13) -0.05126(13) 0.0230(5) Uani d . 1
H H4 0.4677 0.7396 -0.0730 0.028 Uiso calc R 1
C C5 0.5612(3) 0.68063(12) 0.03354(13) 0.0182(4) Uani d . 1
C C6 0.5645(2) 0.75621(12) 0.09333(12) 0.0185(4) Uani d . 1
C C7 0.4808(3) 0.83324(13) 0.07770(14) 0.0234(5) Uani d . 1
H H7 0.4201 0.8401 0.0276 0.028 Uiso calc R 1
C C8 0.4886(3) 0.89930(14) 0.13723(14) 0.0285(5) Uani d . 1
H H8 0.4320 0.9511 0.1279 0.034 Uiso calc R 1
C C9 0.5810(2) 0.88836(13) 0.21109(13) 0.0252(5) Uani d . 1
H H9 0.5889 0.9324 0.2519 0.030 Uiso calc R 1
C C10 0.6612(3) 0.80991(12) 0.22214(13) 0.0216(5) Uani d . 1
H H10 0.7239 0.8023 0.2715 0.026 Uiso calc R 1
C C11 1.0402(3) 0.54333(15) 0.13142(13) 0.0261(5) Uani d . 1
C C12 0.9994(3) 0.45638(15) 0.14958(14) 0.0302(5) Uani d . 1
H H12 1.0781 0.4144 0.1373 0.036 Uiso calc R 1
C C13 0.8522(3) 0.42739(13) 0.18417(13) 0.0234(5) Uani d . 1
C C14 1.2072(3) 0.56189(17) 0.09250(15) 0.0414(6) Uani d . 1
H H14A 1.2017 0.6141 0.0587 0.062 Uiso calc R 1
H H14B 1.2392 0.5140 0.0565 0.062 Uiso calc R 1
H H14C 1.2862 0.5693 0.1376 0.062 Uiso calc R 1
C C15 0.8256(3) 0.33046(13) 0.19778(16) 0.0348(6) Uani d . 1
H H15A 0.8097 0.3191 0.2579 0.052 Uiso calc R 1
H H15B 0.9198 0.2990 0.1777 0.052 Uiso calc R 1
H H15C 0.7305 0.3120 0.1664 0.052 Uiso calc R 1
C C16 0.7133(3) 0.66214(12) 0.38092(13) 0.0277(5) Uani d . 1
C C17 0.5441(3) 0.64982(14) 0.38782(15) 0.0333(6) Uani d . 1
H H17 0.4963 0.6644 0.4401 0.040 Uiso calc R 1
C C18 0.4394(3) 0.61777(13) 0.32415(14) 0.0269(5) Uani d . 1
C C19 0.8036(4) 0.70167(15) 0.45617(14) 0.0422(7) Uani d . 1
H H19A 0.8999 0.6679 0.4682 0.063 Uiso calc R 1
H H19B 0.7335 0.7019 0.5057 0.063 Uiso calc R 1
H H19C 0.8348 0.7603 0.4424 0.063 Uiso calc R 1
C C20 0.2601(3) 0.60405(15) 0.34555(17) 0.0424(6) Uani d . 1
H H20A 0.1934 0.6290 0.3011 0.064 Uiso calc R 1
H H20B 0.2354 0.6317 0.3993 0.064 Uiso calc R 1
H H20C 0.2380 0.5428 0.3498 0.064 Uiso calc R 1

loop_
_atom_site_aniso_label
_atom_site_aniso_U_11
_atom_site_aniso_U_22
_atom_site_aniso_U_33
_atom_site_aniso_U_12
_atom_site_aniso_U_13
_atom_site_aniso_U_23
Zn1 0.01943(12) 0.01687(10) 0.01699(11) 0.00006(9) 0.00118(10) 0.00150(9)
O1 0.0202(8) 0.0293(7) 0.0271(8) -0.0021(7) 0.0019(6) 0.0052(7)
O2 0.0262(8) 0.0201(7) 0.0305(8) 0.0018(6) 0.0072(8) 0.0047(6)
O3 0.0286(8) 0.0274(7) 0.0174(7) 0.0017(6) -0.0021(7) 0.0006(6)
O4 0.0221(8) 0.0236(7) 0.0261(8) -0.0007(6) 0.0037(6) 0.0001(6)
N1 0.0169(9) 0.0190(8) 0.0179(8) -0.0015(7) -0.0003(7) 0.0006(7)
N2 0.0195(9) 0.0185(8) 0.0176(8) -0.0006(7) 0.0005(7) 0.0011(7)
C1 0.0216(12) 0.0212(10) 0.0256(12) 0.0004(9) 0.0023(10) -0.0020(9)
C2 0.0204(11) 0.0305(11) 0.0250(12) -0.0004(10) 0.0000(10) -0.0110(10)
C3 0.0233(11) 0.0372(11) 0.0163(10) 0.0003(10) -0.0034(9) 0.0012(10)
C4 0.0198(12) 0.0273(11) 0.0218(11) 0.0015(9) -0.0001(9) 0.0032(9)
C5 0.0139(11) 0.0210(10) 0.0199(11) -0.0001(8) 0.0029(9) 0.0007(8)
C6 0.0165(10) 0.0192(9) 0.0198(10) -0.0011(8) 0.0027(9) 0.0013(8)
C7 0.0213(12) 0.0231(10) 0.0260(12) 0.0025(9) -0.0050(10) 0.0034(9)
C8 0.0255(12) 0.0205(10) 0.0394(13) 0.0063(10) -0.0002(10) -0.0010(10)
C9 0.0286(11) 0.0174(9) 0.0297(12) -0.0003(9) 0.0046(9) -0.0038(10)
C10 0.0250(12) 0.0195(10) 0.0202(11) -0.0019(8) 0.0001(9) 0.0004(8)
C11 0.0182(11) 0.0436(12) 0.0164(11) 0.0016(10) -0.0022(9) 0.0018(10)
C12 0.0245(12) 0.0356(12) 0.0304(13) 0.0116(11) 0.0022(11) -0.0012(10)
C13 0.0307(12) 0.0240(10) 0.0156(11) 0.0038(9) -0.0048(10) -0.0019(8)
C14 0.0211(12) 0.0672(17) 0.0358(13) 0.0036(13) 0.0054(12) 0.0072(12)
C15 0.0461(15) 0.0226(10) 0.0358(13) 0.0076(9) -0.0051(13) -0.0053(11)
C16 0.0459(14) 0.0164(9) 0.0208(11) 0.0011(10) -0.0019(12) 0.0041(8)
C17 0.0462(16) 0.0288(11) 0.0250(13) 0.0013(11) 0.0149(11) -0.0048(10)
C18 0.0322(12) 0.0134(9) 0.0351(13) 0.0038(9) 0.0111(10) 0.0017(9)
C19 0.068(2) 0.0352(12) 0.0231(12) -0.0069(13) -0.0033(13) -0.0063(10)
C20 0.0372(14) 0.0316(11) 0.0584(15) 0.0013(12) 0.0236(12) -0.0040(11)

loop_
_atom_type_symbol
_atom_type_description
_atom_type_scat_dispersion_real
_atom_type_scat_dispersion_imag
_atom_type_scat_source
C C 0.0033 0.0016 'International Tables Vol C Tables 4.2.6.8 and 6.1.1.4'
H H 0.0000 0.0000 'International Tables Vol C Tables 4.2.6.8 and 6.1.1.4'
N N 0.0061 0.0033 'International Tables Vol C Tables 4.2.6.8 and 6.1.1.4'
O O 0.0106 0.0060 'International Tables Vol C Tables 4.2.6.8 and 6.1.1.4'
Zn Zn 0.2839 1.4301 'International Tables Vol C Tables 4.2.6.8 and 6.1.1.4'

loop_
_geom_angle_atom_site_label_1
_geom_angle_atom_site_label_2
_geom_angle_atom_site_label_3
_geom_angle
O1 Zn1 O2 88.78(6)
O1 Zn1 O3 92.28(6)
O1 Zn1 O4 176.16(6)
O2 Zn1 O3 101.54(6)
O2 Zn1 O4 87.38(6)
O3 Zn1 O4 88.44(6)
O1 Zn1 N1 88.81(6)
O2 Zn1 N1 93.72(6)
O3 Zn1 N1 164.72(5)
O4 Zn1 N1 91.48(6)
O1 Zn1 N2 97.08(6)
O2 Zn1 N2 166.39(6)
O3 Zn1 N2 90.54(5)
O4 Zn1 N2 86.68(6)
N1 Zn1 N2 74.21(6)
C11 O1 Zn1 126.16(13)
C13 O2 Zn1 127.51(13)
C16 O3 Zn1 126.44(14)
C18 O4 Zn1 126.88(14)
C10 N2 C6 118.03(17)
C10 N2 Zn1 123.93(13)
C6 N2 Zn1 115.91(12)
C1 N1 C5 118.93(17)
C1 N1 Zn1 123.84(14)
C5 N1 Zn1 117.09(13)
N2 C6 C7 121.72(18)
N2 C6 C5 115.13(17)
C7 C6 C5 123.14(19)
N1 C5 C4 121.38(18)
N1 C5 C6 115.74(17)
C4 C5 C6 122.87(18)
C4 C3 C2 119.92(19)
C4 C3 H3 120.0
C2 C3 H3 120.0
O3 C16 C17 126.1(2)
O3 C16 C19 115.4(2)
C17 C16 C19 118.5(2)
C10 C9 C8 117.84(19)
C10 C9 H9 121.1
C8 C9 H9 121.1
C13 C12 C11 125.9(2)
C13 C12 H12 117.0
C11 C12 H12 117.0
O2 C13 C12 125.53(19)
O2 C13 C15 115.0(2)
C12 C13 C15 119.43(19)
C3 C2 C1 118.13(19)
C3 C2 H2 120.9
C1 C2 H2 120.9
C13 C15 H15A 109.5
C13 C15 H15B 109.5
H15A C15 H15B 109.5
C13 C15 H15C 109.5
H15A C15 H15C 109.5
H15B C15 H15C 109.5
C8 C7 C6 119.2(2)
C8 C7 H7 120.4
C6 C7 H7 120.4
C3 C4 C5 118.73(19)
C3 C4 H4 120.6
C5 C4 H4 120.6
N2 C10 C9 123.53(19)
N2 C10 H10 118.2
C9 C10 H10 118.2
C7 C8 C9 119.66(19)
C7 C8 H8 120.2
C9 C8 H8 120.2
O1 C11 C12 126.1(2)
O1 C11 C14 115.83(19)
C12 C11 C14 118.1(2)
N1 C1 C2 122.89(19)
N1 C1 H1 118.6
C2 C1 H1 118.6
O4 C18 C17 125.0(2)
O4 C18 C20 116.0(2)
C17 C18 C20 118.9(2)
C16 C17 C18 126.7(2)
C16 C17 H17 116.7
C18 C17 H17 116.7
C11 C14 H14A 109.5
C11 C14 H14B 109.5
H14A C14 H14B 109.5
C11 C14 H14C 109.5
H14A C14 H14C 109.5
H14B C14 H14C 109.5
C16 C19 H19A 109.5
C16 C19 H19B 109.5
H19A C19 H19B 109.5
C16 C19 H19C 109.5
H19A C19 H19C 109.5
H19B C19 H19C 109.5
C18 C20 H20A 109.5
C18 C20 H20B 109.5
H20A C20 H20B 109.5
C18 C20 H20C 109.5
H20A C20 H20C 109.5
H20B C20 H20C 109.5

loop_
_geom_bond_atom_site_label_1
_geom_bond_atom_site_label_2
_geom_bond_distance
Zn1 O1 2.0675(13)
Zn1 O2 2.0422(12)
Zn1 O3 2.0513(13)
Zn1 O4 2.0891(14)
Zn1 N1 2.1967(15)
Zn1 N2 2.2083(15)
O1 C11 1.267(2)
O2 C13 1.269(2)
O3 C16 1.266(2)
O4 C18 1.254(2)
N1 C1 1.332(2)
N1 C5 1.342(2)
N2 C6 1.352(2)
N2 C10 1.338(2)
C1 C2 1.385(3)
C1 H1 0.9300
C2 C3 1.377(3)
C2 H2 0.9300
C3 C4 1.373(3)
C3 H3 0.9300
C4 C5 1.399(3)
C4 H4 0.9300
C5 C6 1.487(3)
C6 C7 1.387(3)
C7 C8 1.375(3)
C7 H7 0.9300
C8 H8 0.9300
C8 C9 1.385(3)
C9 C10 1.381(3)
C9 H9 0.9300
C10 H10 0.9300
C11 C12 1.404(3)
C11 C14 1.518(3)
C12 C13 1.389(3)
C12 H12 0.9300
C13 C15 1.518(3)
C14 H14A 0.9600
C14 H14B 0.9600
C14 H14C 0.9600
C15 H15A 0.9600
C15 H15B 0.9600
C15 H15C 0.9600
C16 C17 1.397(3)
C16 C19 1.511(3)
C17 C18 1.398(3)
C17 H17 0.9300
C19 H19A 0.9600
C19 H19B 0.9600
C19 H19C 0.9600
C18 C20 1.515(3)
C20 H20A 0.9600
C20 H20B 0.9600
C20 H20C 0.9600

loop_
_geom_hbond_atom_site_label_D
_geom_hbond_atom_site_label_H
_geom_hbond_atom_site_label_A
_geom_hbond_site_symmetry_A
_geom_hbond_distance_DH
_geom_hbond_distance_HA
_geom_hbond_distance_DA
_geom_hbond_angle_DHA
_geom_hbond_publ_flag
C10 H10 O3 . 0.93 2.58 3.125(2) 118 y
C4 H4 O1 3_465 0.93 2.58 3.484(3) 164 y

loop_
_geom_torsion_atom_site_label_1
_geom_torsion_atom_site_label_2
_geom_torsion_atom_site_label_3
_geom_torsion_atom_site_label_4
_geom_torsion
C10 N2 C6 C7 -1.1(3)
Zn1 N2 C6 C7 163.03(16)
C10 N2 C6 C5 179.97(17)
Zn1 N2 C6 C5 -15.9(2)
C1 N1 C5 C4 0.1(3)
Zn1 N1 C5 C4 176.01(15)
C1 N1 C5 C6 -178.88(18)
Zn1 N1 C5 C6 -3.0(2)
N2 C6 C5 N1 12.6(2)
C7 C6 C5 N1 -166.34(19)
N2 C6 C5 C4 -166.40(19)
C7 C6 C5 C4 14.7(3)
Zn1 O3 C16 C17 6.9(3)
Zn1 O3 C16 C19 -170.93(13)
Zn1 O2 C13 C12 -0.4(3)
Zn1 O2 C13 C15 -179.53(13)
C11 C12 C13 O2 -0.7(4)
C11 C12 C13 C15 178.4(2)
C4 C3 C2 C1 1.4(3)
N2 C6 C7 C8 0.1(3)
C5 C6 C7 C8 178.99(19)
C2 C3 C4 C5 -1.8(3)
N1 C5 C4 C3 1.1(3)
C6 C5 C4 C3 -179.97(19)
C6 N2 C10 C9 1.2(3)
Zn1 N2 C10 C9 -161.52(16)
C8 C9 C10 N2 -0.3(3)
C6 C7 C8 C9 0.8(3)
C10 C9 C8 C7 -0.7(3)
Zn1 O1 C11 C12 -1.4(3)
Zn1 O1 C11 C14 179.55(13)
C13 C12 C11 O1 1.7(4)
C13 C12 C11 C14 -179.2(2)
C5 N1 C1 C2 -0.6(3)
Zn1 N1 C1 C2 -176.21(15)
C3 C2 C1 N1 -0.1(3)
Zn1 O4 C18 C17 -1.4(3)
Zn1 O4 C18 C20 179.70(13)
O3 C16 C17 C18 -0.6(4)
C19 C16 C17 C18 177.2(2)
O4 C18 C17 C16 -2.4(4)
C20 C18 C17 C16 176.5(2)
